data_1544968
loop_
_publ_author_name
'Xiang, Haoyue'
'Zhao, Qinglan'
'Tang, Zhenyu'
'Xiao, Junan'
'Xia, Pengju'
'Wang, Chaoming'
'Yang, Chunhao'
'Chen, Xiaoqing'
'Yang, Hua'

_publ_section_title
;
 Visible-Light-Driven, Radical-Triggered Tandem Cyclization of
 o-Hydroxyaryl Enaminones: Facile Access to 3-CF2 /CF3-Containing
 Chromones.
;
_journal_name_full 'Organic letters'
_journal_paper_doi 10.1021/acs.orglett.6b03441
_journal_year 2016
_chemical_formula_sum 'C11 H7 F3 O2'
_chemical_formula_weight 228.17
_chemical_name_systematic
; 
 ? 
;
_space_group_IT_number 62
_symmetry_cell_setting orthorhombic
_symmetry_space_group_name_Hall '-P 2ac 2n'
_symmetry_space_group_name_H-M 'P n m a'
_atom_sites_solution_hydrogens geom
_atom_sites_solution_primary direct
_atom_sites_solution_secondary difmap
_audit_creation_method SHELXL-97
_cell_angle_alpha 90.00
_cell_angle_beta 90.00
_cell_angle_gamma 90.00
_cell_formula_units_Z 4
_cell_length_a 12.6569(14)
_cell_length_b 6.8697(7)
_cell_length_c 11.6339(13)
_cell_measurement_reflns_used 963
_cell_measurement_temperature 295(2)
_cell_measurement_theta_max 25.00
_cell_measurement_theta_min 2.38
_cell_volume 1011.56(19)
_computing_structure_refinement 'SHELXL-97 (Sheldrick, 1997)'
_computing_structure_solution 'SHELXS-97 (Sheldrick, 1990)'
_diffrn_ambient_temperature 295(2)
_diffrn_measured_fraction_theta_full 0.996
_diffrn_measured_fraction_theta_max 0.996
_diffrn_measurement_device_type 'CCD area detector'
_diffrn_measurement_method 'phi and omega scans'
_diffrn_radiation_monochromator graphite
_diffrn_radiation_source 'fine-focus sealed tube'
_diffrn_radiation_type MoK\a
_diffrn_radiation_wavelength 0.71073
_diffrn_reflns_av_R_equivalents 0.0184
_diffrn_reflns_av_sigmaI/netI 0.0162
_diffrn_reflns_limit_h_max 13
_diffrn_reflns_limit_h_min -14
_diffrn_reflns_limit_k_max 8
_diffrn_reflns_limit_k_min -8
_diffrn_reflns_limit_l_max 13
_diffrn_reflns_limit_l_min -11
_diffrn_reflns_number 4178
_diffrn_reflns_theta_full 25.00
_diffrn_reflns_theta_max 25.00
_diffrn_reflns_theta_min 2.38
_exptl_absorpt_coefficient_mu 0.139
_exptl_absorpt_correction_T_max 0.9795
_exptl_absorpt_correction_T_min 0.9662
_exptl_crystal_colour colorless
_exptl_crystal_density_diffrn 1.498
_exptl_crystal_density_method 'not measured'
_exptl_crystal_description cube
_exptl_crystal_F_000 464
_exptl_crystal_size_max 0.25
_exptl_crystal_size_mid 0.22
_exptl_crystal_size_min 0.15
_refine_diff_density_max 0.181
_refine_diff_density_min -0.167
_refine_diff_density_rms 0.040
_refine_ls_extinction_method none
_refine_ls_goodness_of_fit_ref 1.111
_refine_ls_hydrogen_treatment mixed
_refine_ls_matrix_type full
_refine_ls_number_parameters 95
_refine_ls_number_reflns 963
_refine_ls_number_restraints 0
_refine_ls_restrained_S_all 1.111
_refine_ls_R_factor_all 0.0530
_refine_ls_R_factor_gt 0.0455
_refine_ls_shift/su_max 0.000
_refine_ls_shift/su_mean 0.000
_refine_ls_structure_factor_coef Fsqd
_refine_ls_weighting_details 'calc w=1/[\s^2^(Fo^2^)+(0.0682P)^2^+0.2785P] where P=(Fo^2^+2Fc^2^)/3'
_refine_ls_weighting_scheme calc
_refine_ls_wR_factor_gt 0.1253
_refine_ls_wR_factor_ref 0.1365
_reflns_number_gt 795
_reflns_number_total 963
_reflns_threshold_expression >2sigma(I)
_cod_data_source_file ol6b03441_si_002.cif
_cod_data_source_block yangh130_0m
_cod_depositor_comments
;
The following automatic conversions were performed:

'_symmetry_cell_setting' value 'Orthorhombic' changed to
'orthorhombic' according to
/usr/data/users/saulius/crontab/automatic-downloads/rss-feeds/ACS/lib/dictionaries/cif_core.dic
dictionary named 'cif_core.dic' version 2.4.2 from 2011-04-26.

Automatic conversion script
Id: cif_fix_values 4268 2015-11-12 08:31:59Z antanas 
;
_cod_original_sg_symbol_H-M Pnma
_cod_database_code 1544968

loop_
_symmetry_equiv_pos_as_xyz
'x, y, z'
'-x+1/2, -y, z+1/2'
'x+1/2, -y+1/2, -z+1/2'
'-x, y+1/2, -z'
'-x, -y, -z'
'x-1/2, y, -z-1/2'
'-x-1/2, y-1/2, z-1/2'
'x, -y-1/2, z'

loop_
_atom_site_label
_atom_site_type_symbol
_atom_site_fract_x
_atom_site_fract_y
_atom_site_fract_z
_atom_site_U_iso_or_equiv
_atom_site_adp_type
_atom_site_occupancy
_atom_site_symmetry_multiplicity
_atom_site_calc_flag
_atom_site_refinement_flags
_atom_site_disorder_assembly
_atom_site_disorder_group
F1 F 0.00734(18) 0.7500 0.45152(17) 0.1200(10) Uani 1 2 d S . .
F2 F 0.14432(13) 0.5962(3) 0.39758(12) 0.1196(7) Uani 1 1 d . . .
O1 O 0.21452(14) 0.7500 0.17235(19) 0.0937(8) Uani 1 2 d S . .
O2 O -0.10373(12) 0.7500 0.13165(15) 0.0590(5) Uani 1 2 d S . .
C1 C 0.0827(2) 0.7500 -0.1617(2) 0.0634(7) Uani 1 2 d S . .
C2 C -0.0278(3) 0.7500 -0.1667(2) 0.0673(8) Uani 1 2 d S . .
H2 H -0.0607 0.7500 -0.2381 0.081 Uiso 1 2 calc SR . .
C3 C -0.0888(2) 0.7500 -0.0694(2) 0.0618(7) Uani 1 2 d S . .
H3 H -0.1621 0.7500 -0.0745 0.074 Uiso 1 2 calc SR . .
C4 C -0.03942(18) 0.7500 0.0364(2) 0.0485(6) Uani 1 2 d S . .
C5 C 0.06937(17) 0.7500 0.0458(2) 0.0473(6) Uani 1 2 d S . .
C6 C 0.1293(2) 0.7500 -0.0553(2) 0.0584(7) Uani 1 2 d S . .
H6 H 0.2026 0.7500 -0.0501 0.070 Uiso 1 2 calc SR . .
C7 C 0.1482(3) 0.7500 -0.2694(3) 0.0941(11) Uani 1 2 d S . .
H7C H 0.1071 0.8009 -0.3319 0.141 Uiso 0.50 1 calc PR A -1
H7B H 0.1697 0.6193 -0.2869 0.141 Uiso 0.50 1 calc PR A -1
H7A H 0.2096 0.8298 -0.2582 0.141 Uiso 0.50 1 calc PR A -1
C8 C 0.11899(19) 0.7500 0.1589(2) 0.0560(6) Uani 1 2 d S . .
C9 C 0.04483(19) 0.7500 0.2545(2) 0.0544(6) Uani 1 2 d S . .
C10 C -0.05868(19) 0.7500 0.2358(2) 0.0561(7) Uani 1 2 d S . .
H10 H -0.1030 0.7500 0.2995 0.067 Uiso 1 2 calc SR . .
C11 C 0.0848(3) 0.7500 0.3746(3) 0.0806(9) Uani 1 2 d S . .

loop_
_atom_site_aniso_label
_atom_site_aniso_U_11
_atom_site_aniso_U_22
_atom_site_aniso_U_33
_atom_site_aniso_U_23
_atom_site_aniso_U_13
_atom_site_aniso_U_12
F1 0.1091(16) 0.195(3) 0.0560(11) 0.000 0.0140(10) 0.000
F2 0.1253(12) 0.1490(15) 0.0844(10) 0.0254(9) -0.0251(8) 0.0343(12)
O1 0.0392(10) 0.164(2) 0.0777(14) 0.000 -0.0066(9) 0.000
O2 0.0394(9) 0.0705(12) 0.0671(11) 0.000 0.0051(7) 0.000
C1 0.0831(19) 0.0517(14) 0.0555(15) 0.000 0.0111(13) 0.000
C2 0.089(2) 0.0574(16) 0.0552(16) 0.000 -0.0144(14) 0.000
C3 0.0572(14) 0.0604(15) 0.0678(16) 0.000 -0.0131(13) 0.000
C4 0.0458(12) 0.0418(12) 0.0578(14) 0.000 0.0006(10) 0.000
C5 0.0442(12) 0.0435(12) 0.0543(14) 0.000 0.0020(10) 0.000
C6 0.0532(14) 0.0598(15) 0.0622(15) 0.000 0.0115(11) 0.000
C7 0.125(3) 0.093(2) 0.0641(19) 0.000 0.0282(19) 0.000
C8 0.0437(13) 0.0657(16) 0.0587(15) 0.000 -0.0020(10) 0.000
C9 0.0497(13) 0.0591(14) 0.0545(14) 0.000 0.0006(11) 0.000
C10 0.0547(14) 0.0603(15) 0.0533(14) 0.000 0.0092(11) 0.000
C11 0.0737(19) 0.109(3) 0.0588(17) 0.000 -0.0012(15) 0.000

loop_
_atom_type_symbol
_atom_type_description
_atom_type_scat_dispersion_real
_atom_type_scat_dispersion_imag
_atom_type_scat_source
C C 0.0033 0.0016 'International Tables Vol C Tables 4.2.6.8 and 6.1.1.4'
H H 0.0000 0.0000 'International Tables Vol C Tables 4.2.6.8 and 6.1.1.4'
F F 0.0171 0.0103 'International Tables Vol C Tables 4.2.6.8 and 6.1.1.4'
O O 0.0106 0.0060 'International Tables Vol C Tables 4.2.6.8 and 6.1.1.4'

loop_
_geom_angle_atom_site_label_1
_geom_angle_atom_site_label_2
_geom_angle_atom_site_label_3
_geom_angle
_geom_angle_site_symmetry_1
C10 O2 C4 118.51(18) .
C6 C1 C2 117.9(2) .
C6 C1 C7 121.1(3) .
C2 C1 C7 121.1(3) .
C3 C2 C1 121.9(2) .
C3 C2 H2 119.0 .
C1 C2 H2 119.0 .
C2 C3 C4 118.8(2) .
C2 C3 H3 120.6 .
C4 C3 H3 120.6 .
O2 C4 C3 116.8(2) .
O2 C4 C5 121.7(2) .
C3 C4 C5 121.5(2) .
C4 C5 C6 118.2(2) .
C4 C5 C8 120.1(2) .
C6 C5 C8 121.7(2) .
C1 C6 C5 121.7(2) .
C1 C6 H6 119.1 .
C5 C6 H6 119.1 .
C1 C7 H7C 109.5 .
C1 C7 H7B 109.5 .
C1 C7 H7A 109.5 .
O1 C8 C9 122.8(2) .
O1 C8 C5 122.9(2) .
C9 C8 C5 114.3(2) .
C10 C9 C8 120.8(2) .
C10 C9 C11 119.3(2) .
C8 C9 C11 119.9(2) .
C9 C10 O2 124.6(2) .
C9 C10 H10 117.7 .
O2 C10 H10 117.7 .
F2 C11 F2 105.8(3) 8_575
F2 C11 F1 106.49(19) 8_575
F2 C11 F1 106.49(19) .
F2 C11 C9 112.54(18) 8_575
F2 C11 C9 112.54(17) .
F1 C11 C9 112.5(3) .

loop_
_geom_bond_atom_site_label_1
_geom_bond_atom_site_label_2
_geom_bond_distance
_geom_bond_site_symmetry_2
F1 C11 1.328(4) .
F2 C11 1.325(2) .
O1 C8 1.219(3) .
O2 C10 1.339(3) .
O2 C4 1.375(3) .
C1 C6 1.371(4) .
C1 C2 1.399(4) .
C1 C7 1.503(4) .
C2 C3 1.371(4) .
C2 H2 0.9300 .
C3 C4 1.379(4) .
C3 H3 0.9300 .
C4 C5 1.381(3) .
C5 C6 1.399(3) .
C5 C8 1.458(3) .
C6 H6 0.9300 .
C7 H7C 0.9600 .
C7 H7B 0.9600 .
C7 H7A 0.9600 .
C8 C9 1.454(3) .
C9 C10 1.328(3) .
C9 C11 1.487(4) .
C10 H10 0.9300 .
C11 F2 1.325(2) 8_575

loop_
_geom_torsion_atom_site_label_1
_geom_torsion_atom_site_label_2
_geom_torsion_atom_site_label_3
_geom_torsion_atom_site_label_4
_geom_torsion
_geom_torsion_site_symmetry_4
C6 C1 C2 C3 0.0 .
C7 C1 C2 C3 180.0 .
C1 C2 C3 C4 0.0 .
C10 O2 C4 C3 180.0 .
C10 O2 C4 C5 0.0 .
C2 C3 C4 O2 180.0 .
C2 C3 C4 C5 0.0 .
O2 C4 C5 C6 180.0 .
C3 C4 C5 C6 0.0 .
O2 C4 C5 C8 0.0 .
C3 C4 C5 C8 180.0 .
C2 C1 C6 C5 0.0 .
C7 C1 C6 C5 180.0 .
C4 C5 C6 C1 0.0 .
C8 C5 C6 C1 180.0 .
C4 C5 C8 O1 180.0 .
C6 C5 C8 O1 0.0 .
C4 C5 C8 C9 0.0 .
C6 C5 C8 C9 180.0 .
O1 C8 C9 C10 180.0 .
C5 C8 C9 C10 0.0 .
O1 C8 C9 C11 0.0 .
C5 C8 C9 C11 180.0 .
C8 C9 C10 O2 0.0 .
C11 C9 C10 O2 180.0 .
C4 O2 C10 C9 0.0 .
C10 C9 C11 F2 -120.3(2) 8_575
C8 C9 C11 F2 59.7(2) 8_575
C10 C9 C11 F2 120.3(2) .
C8 C9 C11 F2 -59.7(2) .
C10 C9 C11 F1 0.0 .
C8 C9 C11 F1 180.0 .
